data_4322218
loop_
_publ_author_name
'C\'eline P\'erollier'
'Jacques P\'ecaut'
'Ren\'e Ramasseul'
'Jean-Claude Marchon'

_publ_section_title
;
 Asymmetric Epoxidation of 1,2-Dihydronaphthalene Catalyzed by Manganese
 Chiroporphyrins: Stereoinduction Directed by Steric Exclusion
;
_journal_name_full 'Inorganic Chemistry'
_journal_page_first 3758
_journal_page_last 3759
_journal_paper_doi 10.1021/ic990295l
_journal_volume 38
_journal_year 1999
_chemical_formula_sum 'C90 H114 N14 Ni O10'
_chemical_formula_weight 1610.66
_chemical_name_systematic
;
 ?
;
_space_group_IT_number 18
_symmetry_cell_setting orthorhombic
_symmetry_space_group_name_Hall 'P 2 2ab'
_symmetry_space_group_name_H-M 'P 21 21 2'
_atom_sites_solution_hydrogens geom
_atom_sites_solution_primary direct
_atom_sites_solution_secondary difmap
_audit_creation_method SHELXL-97
_cell_angle_alpha 90.00
_cell_angle_beta 90.00
_cell_angle_gamma 90.00
_cell_formula_units_Z 2
_cell_length_a 16.1891(8)
_cell_length_b 21.6791(11)
_cell_length_c 11.9781(6)
_cell_measurement_temperature 193(2)
_cell_volume 4203.9(4)
_computing_cell_refinement 'Bruker SMART'
_computing_data_collection 'Bruker SMART'
_computing_data_reduction 'Bruker SHELXTL'
_computing_molecular_graphics 'Bruker SHELXTL'
_computing_publication_material 'Bruker SHELXTL'
_computing_structure_refinement 'SHELXL-97 (Sheldrick, 1997)'
_computing_structure_solution 'SHELXS-97 (Sheldrick, 1990)'
_diffrn_ambient_temperature 293(2)
_diffrn_measured_fraction_theta_full 0.927
_diffrn_measured_fraction_theta_max 0.927
_diffrn_measurement_device_type 'CCD area detector'
_diffrn_measurement_method 'phi and omega scans'
_diffrn_radiation_monochromator graphite
_diffrn_radiation_source 'fine-focus sealed tube'
_diffrn_radiation_type MoK\a
_diffrn_radiation_wavelength 0.71073
_diffrn_reflns_av_R_equivalents 0.0419
_diffrn_reflns_av_sigmaI/netI 0.0747
_diffrn_reflns_limit_h_max 17
_diffrn_reflns_limit_h_min -19
_diffrn_reflns_limit_k_max 27
_diffrn_reflns_limit_k_min -20
_diffrn_reflns_limit_l_max 15
_diffrn_reflns_limit_l_min -15
_diffrn_reflns_number 23071
_diffrn_reflns_theta_full 26.86
_diffrn_reflns_theta_max 26.86
_diffrn_reflns_theta_min 1.57
_exptl_absorpt_coefficient_mu 0.299
_exptl_absorpt_correction_type none
_exptl_crystal_density_diffrn 1.272
_exptl_crystal_density_method 'not measured'
_exptl_crystal_F_000 1720
_exptl_crystal_size_max 0.1
_exptl_crystal_size_mid 0.25
_exptl_crystal_size_min 0.5
_refine_diff_density_max 1.164
_refine_diff_density_min -0.537
_refine_diff_density_rms 0.143
_refine_ls_abs_structure_details 'Flack H D (1983), Acta Cryst. A39, 876-881'
_refine_ls_abs_structure_Flack 0.006(18)
_refine_ls_extinction_method none
_refine_ls_goodness_of_fit_ref 1.112
_refine_ls_hydrogen_treatment mixed
_refine_ls_matrix_type full
_refine_ls_number_parameters 512
_refine_ls_number_reflns 8127
_refine_ls_number_restraints 0
_refine_ls_restrained_S_all 1.112
_refine_ls_R_factor_all 0.0863
_refine_ls_R_factor_gt 0.0558
_refine_ls_shift/su_max 0.159
_refine_ls_shift/su_mean 0.011
_refine_ls_structure_factor_coef Fsqd
_refine_ls_weighting_details 'calc w=1/[\s^2^(Fo^2^)+(0.0851P)^2^+0.0000P] where P=(Fo^2^+2Fc^2^)/3'
_refine_ls_weighting_scheme calc
_refine_ls_wR_factor_gt 0.1417
_refine_ls_wR_factor_ref 0.1578
_reflns_number_gt 5750
_reflns_number_total 8127
_reflns_threshold_expression >2sigma(I)
_cod_data_source_file ic990295l_2.cif
_cod_data_source_block C90H114N14NiO10
_cod_database_code 4322218

loop_
_symmetry_equiv_pos_as_xyz
'x, y, z'
'-x, -y, z'
'-x+1/2, y+1/2, -z'
'x+1/2, -y+1/2, -z'

loop_
_atom_site_label
_atom_site_type_symbol
_atom_site_fract_x
_atom_site_fract_y
_atom_site_fract_z
_atom_site_U_iso_or_equiv
_atom_site_adp_type
_atom_site_occupancy
_atom_site_symmetry_multiplicity
_atom_site_calc_flag
_atom_site_refinement_flags
_atom_site_disorder_assembly
_atom_site_disorder_group
Ni Ni 0.0000 0.5000 0.92588(5) 0.02324(17) Uani 1 2 d S . .
O11 O 0.2093(2) 0.63663(14) 1.0561(3) 0.0587(9) Uani 1 1 d . . .
O31 O 0.1929(2) 0.32727(15) 0.8133(3) 0.0551(9) Uani 1 1 d . . .
N1 N 0.0000 0.5000 1.0858(3) 0.0256(8) Uani 1 2 d S . .
N2 N 0.11687(17) 0.48891(13) 0.9253(2) 0.0249(7) Uani 1 1 d . . .
N3 N 0.0000 0.5000 0.7675(3) 0.0281(9) Uani 1 2 d S . .
N11 N 0.3461(3) 0.64604(19) 1.0603(4) 0.0649(12) Uani 1 1 d . . .
N31 N 0.3294(2) 0.31648(18) 0.7875(3) 0.0480(10) Uani 1 1 d . . .
C1 C 0.0406(2) 0.5075(2) 1.2694(3) 0.0316(9) Uani 1 1 d . . .
H1 H 0.0734 0.5146 1.3319 0.038 Uiso 1 1 calc R . .
C2 C 0.0668(2) 0.51014(18) 1.1552(3) 0.0294(9) Uani 1 1 d . . .
C3 C 0.1484(2) 0.51638(16) 1.1200(3) 0.0292(9) Uani 1 1 d . . .
C4 C 0.1712(2) 0.5025(2) 1.0121(3) 0.0267(7) Uani 1 1 d . . .
C5 C 0.2540(2) 0.4906(2) 0.9765(3) 0.0353(10) Uani 1 1 d . . .
H5 H 0.3017 0.4973 1.0180 0.042 Uiso 1 1 calc R . .
C6 C 0.2504(2) 0.4681(2) 0.8721(3) 0.0358(10) Uani 1 1 d . . .
H6 H 0.2950 0.4551 0.8293 0.043 Uiso 1 1 calc R . .
C7 C 0.1650(2) 0.46787(18) 0.8386(3) 0.0287(9) Uani 1 1 d . . .
C8 C 0.1378(2) 0.45608(18) 0.7313(3) 0.0293(9) Uani 1 1 d . . .
C9 C 0.0608(2) 0.47603(18) 0.6972(3) 0.0296(9) Uani 1 1 d . . .
C10 C 0.0359(2) 0.48369(19) 0.5823(3) 0.0395(11) Uani 1 1 d . . .
H10 H 0.0638 0.4690 0.5198 0.047 Uiso 1 1 calc R . .
C11 C 0.2153(2) 0.52663(19) 1.2053(3) 0.0327(9) Uani 1 1 d . . .
H11 H 0.2387 0.4880 1.2338 0.039 Uiso 1 1 calc R . .
C12 C 0.2207(3) 0.5782(2) 1.2877(3) 0.0394(10) Uani 1 1 d . . .
C13 C 0.1573(3) 0.6296(2) 1.2923(4) 0.0563(13) Uani 1 1 d . . .
H13A H 0.1357 0.6369 1.2188 0.084 Uiso 1 1 calc R . .
H13B H 0.1829 0.6666 1.3197 0.084 Uiso 1 1 calc R . .
H13C H 0.1130 0.6180 1.3414 0.084 Uiso 1 1 calc R . .
C14 C 0.2584(3) 0.5639(3) 1.3988(4) 0.0610(14) Uani 1 1 d . . .
H14A H 0.2166 0.5660 1.4555 0.092 Uiso 1 1 calc R . .
H14B H 0.3011 0.5933 1.4147 0.092 Uiso 1 1 calc R . .
H14C H 0.2816 0.5231 1.3973 0.092 Uiso 1 1 calc R . .
C15 C 0.2809(3) 0.5775(2) 1.1899(3) 0.0374(10) Uani 1 1 d . . .
H15 H 0.3373 0.5651 1.2091 0.045 Uiso 1 1 calc R . .
C16 C 0.2749(3) 0.6210(2) 1.0979(4) 0.0443(11) Uani 1 1 d . . .
C17 C 0.3413(4) 0.6904(3) 0.9658(7) 0.118(3) Uani 1 1 d . . .
H17A H 0.2853 0.6930 0.9399 0.177 Uiso 1 1 calc R . .
H17B H 0.3763 0.6766 0.9061 0.177 Uiso 1 1 calc R . .
H17C H 0.3593 0.7304 0.9905 0.177 Uiso 1 1 calc R . .
C18 C 0.4256(3) 0.6347(3) 1.1095(5) 0.0593(15) Uani 1 1 d . . .
C19 C 0.4800(5) 0.5965(3) 1.0591(7) 0.114(3) Uani 1 1 d . . .
H19 H 0.4663 0.5756 0.9939 0.137 Uiso 1 1 calc R . .
C20 C 0.5600(8) 0.5895(7) 1.1101(13) 0.189(9) Uani 1 1 d . . .
H20 H 0.6000 0.5640 1.0787 0.227 Uiso 1 1 calc R . .
C21 C 0.5737(8) 0.6186(10) 1.1975(15) 0.210(10) Uani 1 1 d . . .
H21 H 0.6252 0.6132 1.2305 0.253 Uiso 1 1 calc R . .
C22 C 0.5213(7) 0.6571(8) 1.2488(12) 0.204(7) Uani 1 1 d . . .
H22 H 0.5354 0.6777 1.3142 0.244 Uiso 1 1 calc R . .
C23 C 0.4479(4) 0.6640(4) 1.2007(8) 0.122(3) Uani 1 1 d . . .
H23 H 0.4103 0.6910 1.2332 0.146 Uiso 1 1 calc R . .
C31 C 0.1957(2) 0.4338(2) 0.6435(3) 0.0337(9) Uani 1 1 d . . .
H31 H 0.2215 0.4677 0.6021 0.040 Uiso 1 1 calc R . .
C32 C 0.1818(3) 0.3778(2) 0.5718(4) 0.0431(10) Uani 1 1 d . . .
C33 C 0.1091(3) 0.3369(2) 0.5899(5) 0.0659(15) Uani 1 1 d . . .
H33A H 0.0959 0.3357 0.6680 0.099 Uiso 1 1 calc R . .
H33B H 0.1219 0.2960 0.5644 0.099 Uiso 1 1 calc R . .
H33C H 0.0627 0.3525 0.5489 0.099 Uiso 1 1 calc R . .
C34 C 0.2071(4) 0.3818(3) 0.4498(4) 0.0678(16) Uani 1 1 d . . .
H34A H 0.1587 0.3814 0.4036 0.102 Uiso 1 1 calc R . .
H34B H 0.2416 0.3473 0.4313 0.102 Uiso 1 1 calc R . .
H34C H 0.2371 0.4194 0.4374 0.102 Uiso 1 1 calc R . .
C35 C 0.2534(3) 0.3781(2) 0.6559(3) 0.0399(10) Uani 1 1 d . . .
H35 H 0.3080 0.3838 0.6219 0.048 Uiso 1 1 calc R . .
C36 C 0.2540(3) 0.3380(2) 0.7570(4) 0.0417(11) Uani 1 1 d . . .
C37 C 0.3361(4) 0.2871(3) 0.8977(4) 0.0666(15) Uani 1 1 d . . .
H37A H 0.2846 0.2911 0.9367 0.100 Uiso 1 1 calc R . .
H37B H 0.3791 0.3068 0.9399 0.100 Uiso 1 1 calc R . .
H37C H 0.3491 0.2442 0.8886 0.100 Uiso 1 1 calc R . .
C38 C 0.4000(3) 0.3150(2) 0.7171(4) 0.0496(12) Uani 1 1 d . . .
C39 C 0.4727(4) 0.3448(3) 0.7476(6) 0.0755(18) Uani 1 1 d . . .
H39 H 0.4754 0.3672 0.8137 0.091 Uiso 1 1 calc R . .
C40 C 0.5426(4) 0.3408(3) 0.6765(8) 0.093(2) Uani 1 1 d . . .
H40 H 0.5918 0.3601 0.6963 0.112 Uiso 1 1 calc R . .
C41 C 0.5374(5) 0.3086(4) 0.5797(7) 0.094(2) Uani 1 1 d . . .
H41 H 0.5835 0.3060 0.5336 0.113 Uiso 1 1 calc R . .
C42 C 0.4674(4) 0.2805(3) 0.5488(6) 0.083(2) Uani 1 1 d . . .
H42 H 0.4653 0.2590 0.4817 0.099 Uiso 1 1 calc R . .
C43 C 0.3983(3) 0.2833(2) 0.6163(4) 0.0574(14) Uani 1 1 d . . .
H43 H 0.3500 0.2637 0.5940 0.069 Uiso 1 1 calc R . .
O51 O 0.2787(2) 0.85836(18) 0.8297(3) 0.0629(10) Uani 1 1 d . . .
N51 N 0.4090(2) 0.84004(17) 0.8892(3) 0.0398(9) Uani 1 1 d . . .
C51 C 0.3299(3) 0.8564(2) 0.9025(4) 0.0454(12) Uani 1 1 d . . .
H51 H 0.3130 0.8672 0.9741 0.054 Uiso 1 1 calc R . .
C52 C 0.4664(3) 0.8393(2) 0.9818(4) 0.0558(13) Uani 1 1 d . . .
H52A H 0.4378 0.8502 1.0493 0.084 Uiso 1 1 calc R . .
H52B H 0.5099 0.8684 0.9682 0.084 Uiso 1 1 calc R . .
H52C H 0.4894 0.7987 0.9895 0.084 Uiso 1 1 calc R . .
C53 C 0.4400(3) 0.8243(3) 0.7807(4) 0.0672(15) Uani 1 1 d . . .
H53A H 0.3959 0.8262 0.7273 0.101 Uiso 1 1 calc R . .
H53B H 0.4624 0.7834 0.7823 0.101 Uiso 1 1 calc R . .
H53C H 0.4825 0.8530 0.7598 0.101 Uiso 1 1 calc R . .
O71 O 0.5000 0.5000 0.8275(8) 0.253(10) Uani 1 2 d S . .
N71 N 0.5000 0.5000 0.6413(6) 0.0766(17) Uani 1 2 d S . .
C71 C 0.5371(12) 0.4968(11) 0.7442(17) 0.139(9) Uani 0.50 1 d P . .
C72 C 0.562(2) 0.520(3) 0.525(3) 0.38(3) Uani 0.50 1 d P . .
C73 C 0.4220(6) 0.5018(8) 0.5987(15) 0.094(5) Uani 0.50 1 d P . .
N61 N 0.6693(3) 0.8219(3) 0.2716(4) 0.097(2) Uani 1 1 d . . .
C62 C 0.6782(14) 0.8811(5) 0.2836(12) 0.400(17) Uani 1 1 d . . .
H62A H 0.7107 0.8892 0.3490 0.601 Uiso 1 1 calc R . .
H62B H 0.6249 0.9000 0.2915 0.601 Uiso 1 1 calc R . .
H62C H 0.7056 0.8977 0.2193 0.601 Uiso 1 1 calc R . .
C63 C 0.6229(5) 0.8040(6) 0.1775(6) 0.173(5) Uani 1 1 d . . .
H63A H 0.5966 0.8395 0.1456 0.259 Uiso 1 1 calc R . .
H63B H 0.5816 0.7746 0.1996 0.259 Uiso 1 1 calc R . .
H63C H 0.6588 0.7856 0.1232 0.259 Uiso 1 1 calc R . .
O61 O 0.7464(4) 0.7915(4) 0.4184(5) 0.162(2) Uani 1 1 d . . .
C61 C 0.7113(5) 0.7817(4) 0.3308(6) 0.118(3) Uani 1 1 d . . .
H61A H 0.7145 0.7418 0.3028 0.141 Uiso 1 1 calc R . .

loop_
_atom_site_aniso_label
_atom_site_aniso_U_11
_atom_site_aniso_U_22
_atom_site_aniso_U_33
_atom_site_aniso_U_23
_atom_site_aniso_U_13
_atom_site_aniso_U_12
Ni 0.0250(3) 0.0261(3) 0.0186(3) 0.000 0.000 -0.0010(4)
O11 0.070(2) 0.0392(19) 0.067(2) 0.0124(18) -0.008(2) -0.0089(17)
O31 0.062(2) 0.052(2) 0.0514(19) 0.0029(16) 0.0210(18) -0.0022(17)
N1 0.026(2) 0.027(2) 0.0239(19) 0.000 0.000 -0.008(2)
N2 0.0240(15) 0.0291(19) 0.0216(13) 0.0002(16) -0.0001(13) -0.0013(13)
N3 0.030(2) 0.031(2) 0.0225(19) 0.000 0.000 0.000(3)
N11 0.070(3) 0.043(2) 0.082(3) 0.006(2) 0.018(3) -0.013(2)
N31 0.054(2) 0.048(2) 0.042(2) 0.0109(19) 0.0091(19) 0.016(2)
C1 0.0355(19) 0.039(3) 0.0206(15) -0.0020(19) -0.0059(15) -0.007(2)
C2 0.033(2) 0.031(3) 0.0243(16) -0.0004(18) -0.0043(16) -0.0023(18)
C3 0.032(2) 0.025(2) 0.0306(19) 0.0025(15) -0.0085(18) 0.0006(16)
C4 0.0273(18) 0.0281(19) 0.0246(16) -0.005(2) -0.0029(14) 0.001(2)
C5 0.0279(19) 0.043(3) 0.0351(19) -0.004(2) -0.0053(16) -0.005(2)
C6 0.023(2) 0.044(2) 0.041(2) -0.001(2) 0.0075(19) 0.0004(18)
C7 0.026(2) 0.029(2) 0.031(2) -0.0002(18) 0.0028(17) -0.0004(17)
C8 0.029(2) 0.032(2) 0.027(2) 0.0000(17) 0.0042(17) 0.0015(17)
C9 0.033(2) 0.034(2) 0.0214(17) -0.0012(16) 0.0049(17) 0.0034(17)
C10 0.040(2) 0.057(3) 0.0223(17) -0.0003(19) 0.0009(17) 0.0079(18)
C11 0.035(2) 0.033(2) 0.030(2) 0.0020(18) -0.0096(18) -0.0036(18)
C12 0.042(3) 0.045(3) 0.032(2) -0.008(2) -0.005(2) -0.007(2)
C13 0.057(3) 0.049(3) 0.063(3) -0.021(3) -0.008(3) 0.001(2)
C14 0.069(3) 0.075(4) 0.040(3) -0.006(2) -0.017(2) 0.001(3)
C15 0.030(2) 0.041(3) 0.040(2) -0.002(2) -0.0083(19) -0.0072(19)
C16 0.047(3) 0.035(2) 0.051(3) -0.002(2) 0.001(2) -0.012(2)
C17 0.107(5) 0.099(6) 0.149(7) 0.073(5) 0.050(5) 0.004(4)
C18 0.039(3) 0.053(3) 0.086(4) -0.015(3) 0.024(3) -0.010(2)
C19 0.133(7) 0.095(5) 0.115(5) 0.024(4) 0.072(5) 0.048(5)
C20 0.112(10) 0.181(14) 0.27(2) 0.104(13) 0.118(12) 0.092(10)
C21 0.064(7) 0.28(2) 0.29(2) 0.082(19) 0.013(12) -0.060(11)
C22 0.085(8) 0.276(17) 0.250(16) -0.086(12) -0.049(9) -0.046(9)
C23 0.057(4) 0.134(7) 0.174(8) -0.083(7) -0.003(5) -0.019(5)
C31 0.035(2) 0.040(2) 0.0259(19) 0.0011(18) 0.0024(18) 0.0083(19)
C32 0.043(3) 0.051(3) 0.035(2) -0.014(2) -0.002(2) 0.008(2)
C33 0.057(3) 0.055(3) 0.086(4) -0.022(3) -0.006(3) -0.003(3)
C34 0.084(4) 0.082(4) 0.037(3) -0.026(3) -0.006(3) 0.027(3)
C35 0.041(2) 0.046(3) 0.033(2) 0.006(2) 0.016(2) 0.012(2)
C36 0.051(3) 0.034(2) 0.040(2) -0.0039(19) 0.006(2) 0.003(2)
C37 0.083(4) 0.066(4) 0.051(3) 0.015(3) 0.001(3) 0.020(3)
C38 0.050(3) 0.032(3) 0.067(3) 0.009(2) 0.000(3) 0.016(2)
C39 0.069(4) 0.059(4) 0.099(5) 0.011(3) -0.018(3) 0.009(3)
C40 0.043(4) 0.076(5) 0.162(8) 0.037(5) -0.005(4) -0.002(3)
C41 0.091(6) 0.083(5) 0.108(6) 0.018(5) 0.036(5) 0.021(4)
C42 0.086(5) 0.069(4) 0.094(5) -0.007(4) 0.033(4) 0.021(4)
C43 0.074(4) 0.040(3) 0.059(3) -0.003(2) 0.021(3) 0.010(3)
O51 0.042(2) 0.088(3) 0.058(2) -0.003(2) -0.0111(18) 0.0088(18)
N51 0.037(2) 0.038(2) 0.044(2) -0.0002(17) -0.0034(17) 0.0068(16)
C51 0.047(3) 0.045(3) 0.044(3) 0.003(2) 0.006(2) 0.002(2)
C52 0.057(3) 0.044(3) 0.066(3) -0.004(2) -0.015(3) 0.003(2)
C53 0.064(3) 0.078(4) 0.060(3) -0.006(3) 0.003(3) 0.023(3)
O71 0.53(3) 0.156(10) 0.076(5) 0.000 0.000 0.131(15)
N71 0.077(4) 0.076(4) 0.077(4) 0.000 0.000 -0.009(5)
C71 0.21(2) 0.049(8) 0.159(15) -0.008(15) -0.087(15) -0.002(19)
C72 0.25(4) 0.63(9) 0.25(4) -0.16(5) 0.22(3) -0.02(5)
C73 0.031(5) 0.081(8) 0.171(17) -0.018(13) -0.053(7) -0.016(7)
N61 0.076(4) 0.156(6) 0.059(3) -0.007(4) -0.023(3) 0.042(4)
C62 0.80(4) 0.128(10) 0.271(15) -0.100(10) -0.30(2) 0.296(19)
C63 0.127(7) 0.332(16) 0.059(4) 0.049(7) -0.045(5) -0.090(9)
O61 0.145(5) 0.185(7) 0.156(6) 0.019(6) -0.021(5) 0.018(5)
C61 0.130(7) 0.136(7) 0.087(5) 0.030(5) -0.061(5) -0.041(6)

loop_
_atom_type_symbol
_atom_type_description
_atom_type_scat_dispersion_real
_atom_type_scat_dispersion_imag
_atom_type_scat_source
C C 0.0033 0.0016 'International Tables Vol C Tables 4.2.6.8 and 6.1.1.4'
H H 0.0000 0.0000 'International Tables Vol C Tables 4.2.6.8 and 6.1.1.4'
N N 0.0061 0.0033 'International Tables Vol C Tables 4.2.6.8 and 6.1.1.4'
O O 0.0106 0.0060 'International Tables Vol C Tables 4.2.6.8 and 6.1.1.4'
Ni Ni 0.3393 1.1124 'International Tables Vol C Tables 4.2.6.8 and 6.1.1.4'

loop_
_geom_angle_atom_site_label_1
_geom_angle_atom_site_label_2
_geom_angle_atom_site_label_3
_geom_angle
_geom_angle_site_symmetry_1
_geom_angle_site_symmetry_3
_geom_angle_publ_flag
N3 Ni N2 89.78(8) . 2_565 ?
N3 Ni N2 89.78(8) . . ?
N2 Ni N2 179.56(17) 2_565 . ?
N3 Ni N1 180.000(2) . . ?
N2 Ni N1 90.22(8) 2_565 . ?
N2 Ni N1 90.22(8) . . ?
C2 N1 C2 106.0(4) . 2_565 ?
C2 N1 Ni 126.99(18) . . ?
C2 N1 Ni 126.99(18) 2_565 . ?
C7 N2 C4 106.0(3) . . ?
C7 N2 Ni 127.3(2) . . ?
C4 N2 Ni 126.7(2) . . ?
C9 N3 C9 105.7(4) . 2_565 ?
C9 N3 Ni 127.13(19) . . ?
C9 N3 Ni 127.13(19) 2_565 . ?
C16 N11 C18 124.0(4) . . ?
C16 N11 C17 117.9(5) . . ?
C18 N11 C17 118.1(5) . . ?
C36 N31 C38 124.9(4) . . ?
C36 N31 C37 117.2(4) . . ?
C38 N31 C37 117.7(4) . . ?
C1 C1 C2 107.3(2) 2_565 . ?
N1 C2 C3 125.1(3) . . ?
N1 C2 C1 109.7(3) . . ?
C3 C2 C1 125.0(3) . . ?
C4 C3 C2 121.2(3) . . ?
C4 C3 C11 118.4(3) . . ?
C2 C3 C11 119.4(3) . . ?
C3 C4 N2 125.2(3) . . ?
C3 C4 C5 124.8(3) . . ?
N2 C4 C5 109.4(3) . . ?
C6 C5 C4 107.6(3) . . ?
C5 C6 C7 107.6(4) . . ?
N2 C7 C8 125.6(3) . . ?
N2 C7 C6 109.4(3) . . ?
C8 C7 C6 124.5(4) . . ?
C9 C8 C7 120.3(3) . . ?
C9 C8 C31 117.4(3) . . ?
C7 C8 C31 121.0(3) . . ?
C8 C9 N3 125.0(3) . . ?
C8 C9 C10 124.7(3) . . ?
N3 C9 C10 109.7(3) . . ?
C10 C10 C9 107.3(2) 2_565 . ?
C12 C11 C3 126.9(4) . . ?
C12 C11 C15 60.3(3) . . ?
C3 C11 C15 121.3(3) . . ?
C11 C12 C14 117.2(4) . . ?
C11 C12 C13 122.3(4) . . ?
C14 C12 C13 113.3(4) . . ?
C11 C12 C15 61.5(3) . . ?
C14 C12 C15 114.9(4) . . ?
C13 C12 C15 117.9(4) . . ?
C16 C15 C12 122.3(4) . . ?
C16 C15 C11 120.6(4) . . ?
C12 C15 C11 58.3(3) . . ?
O11 C16 N11 119.6(4) . . ?
O11 C16 C15 123.2(4) . . ?
N11 C16 C15 117.1(4) . . ?
C23 C18 C19 119.2(7) . . ?
C23 C18 N11 120.3(5) . . ?
C19 C18 N11 120.4(6) . . ?
C18 C19 C20 117.6(9) . . ?
C21 C20 C19 117.6(14) . . ?
C20 C21 C22 126.2(17) . . ?
C23 C22 C21 115.9(13) . . ?
C18 C23 C22 123.5(9) . . ?
C8 C31 C32 124.8(4) . . ?
C8 C31 C35 124.7(3) . . ?
C32 C31 C35 60.8(3) . . ?
C33 C32 C31 121.1(4) . . ?
C33 C32 C34 112.7(4) . . ?
C31 C32 C34 117.6(4) . . ?
C33 C32 C35 120.2(4) . . ?
C31 C32 C35 60.6(3) . . ?
C34 C32 C35 115.3(4) . . ?
C36 C35 C31 122.8(3) . . ?
C36 C35 C32 122.4(4) . . ?
C31 C35 C32 58.6(3) . . ?
O31 C36 N31 121.0(4) . . ?
O31 C36 C35 123.8(4) . . ?
N31 C36 C35 115.1(4) . . ?
C43 C38 C39 118.3(5) . . ?
C43 C38 N31 120.7(5) . . ?
C39 C38 N31 121.0(5) . . ?
C38 C39 C40 119.3(6) . . ?
C41 C40 C39 119.7(7) . . ?
C42 C41 C40 121.5(7) . . ?
C41 C42 C43 120.3(7) . . ?
C42 C43 C38 121.0(6) . . ?
C51 N51 C53 120.4(4) . . ?
C51 N51 C52 121.8(4) . . ?
C53 N51 C52 117.8(4) . . ?
O51 C51 N51 125.6(4) . . ?
C71 O71 C71 62.4(16) . 2_665 ?
C73 N71 C73 135.9(16) . 2_665 ?
C73 N71 C71 86.0(12) . 2_665 ?
C73 N71 C71 138.0(14) 2_665 2_665 ?
C73 N71 C71 138.0(14) . . ?
C73 N71 C71 86.0(12) 2_665 . ?
C71 N71 C71 52.2(19) 2_665 . ?
C73 N71 C72 102.6(17) . . ?
C73 N71 C72 35.9(16) 2_665 . ?
C71 N71 C72 160.3(19) 2_665 . ?
C71 N71 C72 118.3(16) . . ?
C73 N71 C72 35.9(16) . 2_665 ?
C73 N71 C72 102.6(17) 2_665 2_665 ?
C71 N71 C72 118.3(16) 2_665 2_665 ?
C71 N71 C72 160.3(19) . 2_665 ?
C72 N71 C72 76(3) . 2_665 ?
O71 C71 C71 58.8(8) . 2_665 ?
O71 C71 N71 122.7(16) . . ?
C71 C71 N71 63.9(10) 2_665 . ?
O71 C71 C73 168.9(14) . 2_665 ?
C71 C71 C73 110.6(7) 2_665 2_665 ?
N71 C71 C73 46.8(8) . 2_665 ?
C73 C72 N71 50.1(13) 2_665 . ?
C72 C73 N71 94(2) 2_665 . ?
C72 C73 C71 135(2) 2_665 2_665 ?
N71 C73 C71 47.2(7) . 2_665 ?
C62 N61 C61 122.5(8) . . ?
C62 N61 C63 114.9(8) . . ?
C61 N61 C63 121.7(8) . . ?
O61 C61 N61 126.4(9) . . ?

loop_
_geom_bond_atom_site_label_1
_geom_bond_atom_site_label_2
_geom_bond_distance
_geom_bond_site_symmetry_2
_geom_bond_publ_flag
Ni N3 1.897(4) . ?
Ni N2 1.907(3) 2_565 ?
Ni N2 1.907(3) . ?
Ni N1 1.915(4) . ?
O11 C16 1.221(5) . ?
O31 C36 1.219(5) . ?
N1 C2 1.382(4) . ?
N1 C2 1.382(4) 2_565 ?
N2 C7 1.375(5) . ?
N2 C4 1.393(4) . ?
N3 C9 1.395(4) . ?
N3 C9 1.395(4) 2_565 ?
N11 C16 1.352(6) . ?
N11 C18 1.436(7) . ?
N11 C17 1.488(8) . ?
N31 C36 1.358(6) . ?
N31 C38 1.420(6) . ?
N31 C37 1.469(6) . ?
C1 C1 1.355(7) 2_565 ?
C1 C2 1.433(5) . ?
C2 C3 1.392(5) . ?
C3 C4 1.378(5) . ?
C3 C11 1.507(5) . ?
C4 C5 1.429(5) . ?
C5 C6 1.343(5) . ?
C6 C7 1.440(5) . ?
C7 C8 1.383(5) . ?
C8 C9 1.381(5) . ?
C8 C31 1.490(5) . ?
C9 C10 1.443(5) . ?
C10 C10 1.361(8) 2_565 ?
C11 C12 1.493(6) . ?
C11 C15 1.541(6) . ?
C12 C14 1.496(6) . ?
C12 C13 1.518(6) . ?
C12 C15 1.524(6) . ?
C15 C16 1.454(6) . ?
C18 C23 1.314(9) . ?
C18 C19 1.350(8) . ?
C19 C20 1.441(15) . ?
C20 C21 1.24(2) . ?
C21 C22 1.34(2) . ?
C22 C23 1.329(12) . ?
C31 C32 1.503(6) . ?
C31 C35 1.535(6) . ?
C32 C33 1.490(6) . ?
C32 C34 1.521(6) . ?
C32 C35 1.536(6) . ?
C35 C36 1.490(6) . ?
C38 C43 1.390(7) . ?
C38 C39 1.391(7) . ?
C39 C40 1.419(9) . ?
C40 C41 1.357(11) . ?
C41 C42 1.338(9) . ?
C42 C43 1.381(7) . ?
O51 C51 1.204(5) . ?
N51 C51 1.338(6) . ?
N51 C53 1.434(6) . ?
N51 C52 1.447(6) . ?
O71 C71 1.17(2) . ?
O71 C71 1.17(2) 2_665 ?
N71 C73 1.363(10) . ?
N71 C73 1.363(10) 2_665 ?
N71 C71 1.372(17) 2_665 ?
N71 C71 1.372(17) . ?
N71 C72 1.77(3) . ?
N71 C72 1.77(3) 2_665 ?
C71 C71 1.21(4) 2_665 ?
C71 C73 1.87(3) 2_665 ?
C72 C73 1.04(5) 2_665 ?
C73 C72 1.04(5) 2_665 ?
C73 C71 1.87(3) 2_665 ?
N61 C62 1.299(14) . ?
N61 C61 1.313(9) . ?
N61 C63 1.410(8) . ?
O61 C61 1.211(8) . ?
